data_7211858
loop_
_publ_author_name
'Abouelwafa, Ahmed S.'
'Mereacre, Valeriu'
'Balaban, Teodor S.'
'Anson, Christopher E.'
'Powell, Annie K.'

_publ_section_title
;
 Photo- and thermally-enhanced charge separation in supramolecular
 viologen--hexacyanoferrate complexes
;
_journal_issue 1
_journal_name_full CrystEngComm
_journal_page_first 94
_journal_paper_doi 10.1039/b915642a
_journal_volume 12
_journal_year 2010
_chemical_formula_moiety '2(C22 H14 N6 O8), (C6 Fe N6), 20(H2 O)'
_chemical_formula_sum 'C50 H68 Fe N18 O36'
_chemical_formula_weight 1553.07
_chemical_name_systematic
;
?
;
_space_group_IT_number 72
_symmetry_cell_setting orthorhombic
_symmetry_space_group_name_Hall '-I 2 2c'
_symmetry_space_group_name_H-M 'I b a m'
_atom_sites_solution_hydrogens geom
_atom_sites_solution_primary direct
_atom_sites_solution_secondary difmap
_audit_creation_method SHELXL-97
_cell_angle_alpha 90.00
_cell_angle_beta 90.00
_cell_angle_gamma 90.00
_cell_formula_units_Z 4
_cell_length_a 26.442(3)
_cell_length_b 11.3715(12)
_cell_length_c 22.311(2)
_cell_measurement_reflns_used 8025
_cell_measurement_temperature 100(2)
_cell_measurement_theta_max 27.99
_cell_measurement_theta_min 2.39
_cell_volume 6708.6(12)
_computing_cell_refinement 'SMART-NT 5.6 (Bruker AXS Inc., 2000)'
_computing_data_collection 'SMART-NT 5.6 (Bruker AXS Inc., 2000)'
_computing_data_reduction 'SAINT+ 6.0 (Bruker AXS Inc., 2000)'
_computing_molecular_graphics 'SHELXTL 5.1 (Bruker AXS Inc., 1997)'
_computing_publication_material 'SHELXTL 5.1 (Bruker AXS Inc., 1997)'
_computing_structure_refinement 'SHELXTL 5.1 (Bruker AXS Inc., 1997)'
_computing_structure_solution 'SHELXTL 5.1 (Bruker AXS Inc., 1997)'
_diffrn_ambient_temperature 100(2)
_diffrn_detector_area_resol_mean 8.333
_diffrn_measured_fraction_theta_full 0.991
_diffrn_measured_fraction_theta_max 0.950
_diffrn_measurement_device_type 'Bruker SMART Apex'
_diffrn_measurement_method 'CCD area detector'
_diffrn_radiation_monochromator graphite
_diffrn_radiation_source 'rotating anode'
_diffrn_radiation_type MoK\a
_diffrn_radiation_wavelength 0.71073
_diffrn_reflns_av_R_equivalents 0.0222
_diffrn_reflns_av_sigmaI/netI 0.0186
_diffrn_reflns_limit_h_max 32
_diffrn_reflns_limit_h_min -33
_diffrn_reflns_limit_k_max 7
_diffrn_reflns_limit_k_min -14
_diffrn_reflns_limit_l_max 29
_diffrn_reflns_limit_l_min -28
_diffrn_reflns_number 16154
_diffrn_reflns_theta_full 25.00
_diffrn_reflns_theta_max 27.98
_diffrn_reflns_theta_min 2.39
_exptl_absorpt_coefficient_mu 0.336
_exptl_absorpt_correction_T_max 0.989
_exptl_absorpt_correction_T_min 0.948
_exptl_absorpt_correction_type multi-scan
_exptl_absorpt_process_details 'SADABS (Bruker AXS Inc., 2000)'
_exptl_crystal_colour green-black
_exptl_crystal_density_diffrn 1.538
_exptl_crystal_density_method 'not measured'
_exptl_crystal_description needle
_exptl_crystal_F_000 3232
_exptl_crystal_size_max 0.24
_exptl_crystal_size_mid 0.05
_exptl_crystal_size_min 0.03
_refine_diff_density_max 0.613
_refine_diff_density_min -1.672
_refine_diff_density_rms 0.088
_refine_ls_extinction_method none
_refine_ls_goodness_of_fit_ref 1.041
_refine_ls_hydrogen_treatment mixed
_refine_ls_matrix_type full
_refine_ls_number_parameters 267
_refine_ls_number_reflns 3935
_refine_ls_number_restraints 10
_refine_ls_restrained_S_all 1.047
_refine_ls_R_factor_all 0.0829
_refine_ls_R_factor_gt 0.0692
_refine_ls_shift/su_max 0.000
_refine_ls_shift/su_mean 0.000
_refine_ls_structure_factor_coef Fsqd
_refine_ls_weighting_details 'calc w=1/[\s^2^(Fo^2^)+(0.1131P)^2^+14.3861P] where P=(Fo^2^+2Fc^2^)/3'
_refine_ls_weighting_scheme calc
_refine_ls_wR_factor_gt 0.1904
_refine_ls_wR_factor_ref 0.2028
_reflns_number_gt 3122
_reflns_number_total 3935
_reflns_threshold_expression >2sigma(I)
_cod_data_source_file b915642a.txt
_cod_data_source_block 108
_cod_original_cell_volume 6708.8(12)
_cod_database_code 7211858

loop_
_symmetry_equiv_pos_as_xyz
'x, y, z'
'-x, -y, z'
'-x+1/2, y+1/2, -z'
'x+1/2, -y+1/2, -z'
'x+1/2, y+1/2, z+1/2'
'-x+1/2, -y+1/2, z+1/2'
'-x+1, y+1, -z+1/2'
'x+1, -y+1, -z+1/2'
'-x, -y, -z'
'x, y, -z'
'x-1/2, -y-1/2, z'
'-x-1/2, y-1/2, z'
'-x+1/2, -y+1/2, -z+1/2'
'x+1/2, y+1/2, -z+1/2'
'x, -y, z+1/2'
'-x, y, z+1/2'

loop_
_atom_site_label
_atom_site_type_symbol
_atom_site_fract_x
_atom_site_fract_y
_atom_site_fract_z
_atom_site_U_iso_or_equiv
_atom_site_adp_type
_atom_site_occupancy
_atom_site_symmetry_multiplicity
_atom_site_calc_flag
_atom_site_refinement_flags
_atom_site_disorder_assembly
_atom_site_disorder_group
Fe1 Fe 0.5000 0.5000 0.5000 0.0591(4) Uani 1 4 d S . .
C1 C 0.5000 0.5000 0.41404(19) 0.0477(11) Uani 1 2 d S . .
N1 N 0.5000 0.5000 0.36218(15) 0.0418(8) Uani 1 2 d S . .
C2 C 0.4346(2) 0.4276(5) 0.5000 0.0591(14) Uani 1 2 d S . .
N2 N 0.39478(18) 0.3826(4) 0.5000 0.0586(12) Uani 1 2 d S . .
C3 C 0.4694(3) 0.6498(7) 0.5000 0.0662(18) Uani 1 2 d S . .
N3 N 0.4497(2) 0.7417(6) 0.5000 0.0757(17) Uani 1 2 d S . .
C4 C 0.45489(11) 0.7537(2) 0.33827(17) 0.0459(7) Uani 1 1 d . . .
H4A H 0.4629 0.6745 0.3287 0.055 Uiso 1 1 calc R . .
C5 C 0.49228(11) 0.8376(2) 0.33906(18) 0.0477(8) Uani 1 1 d . . .
H5A H 0.5262 0.8165 0.3303 0.057 Uiso 1 1 calc R . .
C6 C 0.48008(10) 0.9540(2) 0.35287(14) 0.0368(6) Uani 1 1 d . . .
C7 C 0.43006(10) 0.9814(2) 0.36677(14) 0.0384(6) Uani 1 1 d . . .
H7A H 0.4211 1.0599 0.3768 0.046 Uiso 1 1 calc R . .
C8 C 0.39392(10) 0.8951(2) 0.36590(13) 0.0371(6) Uani 1 1 d . . .
H8A H 0.3598 0.9133 0.3757 0.045 Uiso 1 1 calc R . .
N4 N 0.40700(8) 0.78391(18) 0.35107(11) 0.0329(5) Uani 1 1 d . . .
C9 C 0.36773(9) 0.6937(2) 0.34979(11) 0.0311(5) Uani 1 1 d . . .
C10 C 0.33269(9) 0.6860(2) 0.30341(11) 0.0290(5) Uani 1 1 d . . .
C11 C 0.29440(9) 0.6035(2) 0.30592(12) 0.0300(5) Uani 1 1 d . . .
H11A H 0.2698 0.5983 0.2750 0.036 Uiso 1 1 calc R . .
C12 C 0.29279(10) 0.5286(2) 0.35469(12) 0.0337(6) Uani 1 1 d . . .
C13 C 0.32806(12) 0.5312(3) 0.40006(12) 0.0400(6) Uani 1 1 d . . .
H13A H 0.3265 0.4769 0.4324 0.048 Uiso 1 1 calc R . .
C14 C 0.36600(11) 0.6155(3) 0.39726(12) 0.0391(6) Uani 1 1 d . . .
H14A H 0.3908 0.6194 0.4280 0.047 Uiso 1 1 calc R . .
N5 N 0.33505(9) 0.76146(19) 0.24952(10) 0.0334(5) Uani 1 1 d . . .
O1 O 0.36823(8) 0.83597(16) 0.24571(10) 0.0407(5) Uani 1 1 d . . .
O2 O 0.30320(8) 0.74343(19) 0.21055(10) 0.0441(5) Uani 1 1 d . . .
N6 N 0.25140(10) 0.4409(2) 0.35747(11) 0.0418(6) Uani 1 1 d . . .
O3 O 0.22160(8) 0.43815(19) 0.31519(10) 0.0444(5) Uani 1 1 d . . .
O4 O 0.24933(10) 0.3765(2) 0.40114(12) 0.0586(7) Uani 1 1 d . . .
O11 O 0.38954(10) 0.2604(2) 0.38478(13) 0.0567(6) Uani 1 1 d D . .
H111 H 0.3971(19) 0.292(4) 0.4177(18) 0.085 Uiso 1 1 d D . .
H112 H 0.3601(15) 0.216(4) 0.399(2) 0.085 Uiso 1 1 d D . .
O12 O 0.42055(12) 0.4045(3) 0.28882(14) 0.0695(8) Uani 1 1 d D . .
H121 H 0.4480(16) 0.432(5) 0.303(3) 0.104 Uiso 1 1 d D . .
H122 H 0.407(2) 0.358(5) 0.320(2) 0.104 Uiso 1 1 d D . .
O13 O 0.19294(12) 0.6114(3) 0.41657(14) 0.0869(11) Uani 1 1 d . . .
O14 O 0.26516(16) 0.6945(4) 0.5000 0.0718(11) Uani 1 2 d S . .
O15A O 0.3452(5) 0.8776(13) 0.5000 0.075(3) Uiso 0.34 2 d SPU A 1
O17A O 0.3856(6) 1.1119(15) 0.5000 0.087(3) Uiso 0.34 2 d SPU B 1
O15B O 0.3561(3) 0.8176(7) 0.5000 0.0571(15) Uiso 0.56 2 d SPU C 2
O17B O 0.3642(4) 1.0477(10) 0.5000 0.088(2) Uiso 0.56 2 d SPU D 2
O15C O 0.3808(7) 0.9716(18) 0.5000 0.059(3) Uiso 0.20 2 d SPU E 3
O16A O 0.4753(5) 1.0718(10) 0.5000 0.086(3) Uiso 0.50 2 d SPU F 1
O16B O 0.4589(4) 1.1154(9) 0.5000 0.077(2) Uiso 0.50 2 d SPU G 2

loop_
_atom_site_aniso_label
_atom_site_aniso_U_11
_atom_site_aniso_U_22
_atom_site_aniso_U_33
_atom_site_aniso_U_23
_atom_site_aniso_U_13
_atom_site_aniso_U_12
Fe1 0.0733(7) 0.0838(8) 0.0201(4) 0.000 0.000 -0.0461(6)
C1 0.056(3) 0.058(3) 0.0288(19) 0.000 0.000 -0.024(2)
N1 0.058(2) 0.0423(18) 0.0254(15) 0.000 0.000 -0.0089(16)
C2 0.081(4) 0.076(3) 0.0199(17) 0.000 0.000 -0.033(3)
N2 0.073(3) 0.074(3) 0.0288(17) 0.000 0.000 -0.037(2)
C3 0.090(4) 0.083(4) 0.025(2) 0.000 0.000 -0.061(4)
N3 0.093(4) 0.099(4) 0.035(2) 0.000 0.000 -0.064(4)
C4 0.0373(14) 0.0241(12) 0.076(2) -0.0045(13) 0.0112(14) -0.0024(11)
C5 0.0309(14) 0.0250(12) 0.087(2) -0.0010(14) 0.0107(14) 0.0009(10)
C6 0.0317(13) 0.0246(11) 0.0540(17) -0.0004(11) -0.0002(11) -0.0055(11)
C7 0.0344(13) 0.0270(13) 0.0539(17) -0.0135(11) 0.0029(12) -0.0020(10)
C8 0.0321(12) 0.0308(13) 0.0484(16) -0.0133(11) 0.0060(11) -0.0026(10)
N4 0.0314(11) 0.0252(10) 0.0423(12) -0.0067(9) 0.0049(9) -0.0074(8)
C9 0.0332(12) 0.0264(11) 0.0338(12) -0.0082(10) 0.0081(10) -0.0086(10)
C10 0.0316(12) 0.0233(11) 0.0322(12) -0.0034(9) 0.0079(9) 0.0017(9)
C11 0.0309(12) 0.0271(11) 0.0321(12) -0.0069(9) 0.0035(9) 0.0000(9)
C12 0.0349(13) 0.0336(13) 0.0327(12) -0.0050(10) 0.0069(10) -0.0111(10)
C13 0.0473(16) 0.0450(15) 0.0277(12) 0.0010(11) 0.0045(11) -0.0171(12)
C14 0.0457(15) 0.0435(15) 0.0282(12) -0.0047(11) -0.0005(11) -0.0134(12)
N5 0.0356(11) 0.0281(10) 0.0365(11) -0.0011(9) 0.0074(9) 0.0040(8)
O1 0.0481(11) 0.0277(9) 0.0464(11) 0.0026(8) 0.0100(9) -0.0063(8)
O2 0.0427(11) 0.0470(11) 0.0425(11) 0.0081(9) -0.0003(9) 0.0005(9)
N6 0.0410(12) 0.0419(13) 0.0424(13) -0.0013(10) 0.0076(11) -0.0146(10)
O3 0.0381(10) 0.0469(12) 0.0481(12) -0.0094(9) 0.0024(9) -0.0144(9)
O4 0.0563(14) 0.0588(14) 0.0605(14) 0.0194(12) 0.0036(11) -0.0245(12)
O11 0.0621(15) 0.0413(12) 0.0668(16) -0.0147(11) -0.0154(12) -0.0001(10)
O12 0.0663(17) 0.0686(17) 0.0734(18) -0.0281(15) -0.0023(14) -0.0233(14)
O13 0.0713(19) 0.126(3) 0.0634(18) -0.0310(18) -0.0088(14) 0.0363(19)
O14 0.072(3) 0.093(3) 0.051(2) 0.000 0.000 -0.013(2)

loop_
_atom_type_symbol
_atom_type_description
_atom_type_scat_dispersion_real
_atom_type_scat_dispersion_imag
_atom_type_scat_source
C C 0.0033 0.0016 'International Tables Vol C Tables 4.2.6.8 and 6.1.1.4'
H H 0.0000 0.0000 'International Tables Vol C Tables 4.2.6.8 and 6.1.1.4'
N N 0.0061 0.0033 'International Tables Vol C Tables 4.2.6.8 and 6.1.1.4'
O O 0.0106 0.0060 'International Tables Vol C Tables 4.2.6.8 and 6.1.1.4'
Fe Fe 0.3463 0.8444 'International Tables Vol C Tables 4.2.6.8 and 6.1.1.4'

loop_
_geom_angle_atom_site_label_1
_geom_angle_atom_site_label_2
_geom_angle_atom_site_label_3
_geom_angle
_geom_angle_site_symmetry_1
_geom_angle_site_symmetry_3
C3 Fe1 C3 180.0 9_666 .
C3 Fe1 C2 89.9(3) 9_666 .
C3 Fe1 C2 90.1(3) . .
C3 Fe1 C2 90.1(3) 9_666 9_666
C3 Fe1 C2 89.9(3) . 9_666
C2 Fe1 C2 180.0 . 9_666
C3 Fe1 C1 90.0 9_666 9_666
C3 Fe1 C1 90.0 . 9_666
C2 Fe1 C1 90.0 . 9_666
C2 Fe1 C1 90.0 9_666 9_666
C3 Fe1 C1 90.0 9_666 .
C3 Fe1 C1 90.0 . .
C2 Fe1 C1 90.0 . .
C2 Fe1 C1 90.0 9_666 .
C1 Fe1 C1 180.0 9_666 .
N1 C1 Fe1 180.0 . .
N2 C2 Fe1 179.6(6) . .
N3 C3 Fe1 179.0(5) . .
N4 C4 C5 119.9(2) . .
N4 C4 H4A 120.1 . .
C5 C4 H4A 120.1 . .
C4 C5 C6 119.6(3) . .
C4 C5 H5A 120.2 . .
C6 C5 H5A 120.2 . .
C7 C6 C5 118.7(2) . .
C7 C6 C6 121.0(3) . 2_675
C5 C6 C6 120.3(3) . 2_675
C8 C7 C6 119.9(2) . .
C8 C7 H7A 120.1 . .
C6 C7 H7A 120.1 . .
N4 C8 C7 119.7(2) . .
N4 C8 H8A 120.2 . .
C7 C8 H8A 120.2 . .
C4 N4 C8 122.2(2) . .
C4 N4 C9 119.1(2) . .
C8 N4 C9 118.7(2) . .
C14 C9 C10 120.4(2) . .
C14 C9 N4 117.4(2) . .
C10 C9 N4 122.1(2) . .
C11 C10 C9 120.0(2) . .
C11 C10 N5 117.3(2) . .
C9 C10 N5 122.7(2) . .
C10 C11 C12 118.2(2) . .
C10 C11 H11A 120.9 . .
C12 C11 H11A 120.9 . .
C13 C12 C11 123.0(2) . .
C13 C12 N6 119.0(2) . .
C11 C12 N6 118.0(2) . .
C12 C13 C14 118.1(3) . .
C12 C13 H13A 120.9 . .
C14 C13 H13A 120.9 . .
C9 C14 C13 120.1(3) . .
C9 C14 H14A 119.9 . .
C13 C14 H14A 119.9 . .
O1 N5 O2 124.0(2) . .
O1 N5 C10 119.3(2) . .
O2 N5 C10 116.8(2) . .
O4 N6 O3 124.6(2) . .
O4 N6 C12 118.1(3) . .
O3 N6 C12 117.3(2) . .
H111 O11 H112 97(5) . .
H121 O12 H122 105(5) . .

loop_
_geom_bond_atom_site_label_1
_geom_bond_atom_site_label_2
_geom_bond_distance
_geom_bond_site_symmetry_2
Fe1 C3 1.887(9) 9_666
Fe1 C3 1.887(9) .
Fe1 C2 1.914(5) .
Fe1 C2 1.914(5) 9_666
Fe1 C1 1.918(4) 9_666
Fe1 C1 1.918(4) .
C1 N1 1.157(6) .
C2 N2 1.172(6) .
C3 N3 1.167(9) .
C4 N4 1.343(4) .
C4 C5 1.374(4) .
C4 H4A 0.9500 .
C5 C6 1.397(4) .
C5 H5A 0.9500 .
C6 C7 1.394(4) .
C6 C6 1.485(5) 2_675
C7 C8 1.370(4) .
C7 H7A 0.9500 .
C8 N4 1.352(3) .
C8 H8A 0.9500 .
N4 C9 1.460(3) .
C9 C14 1.384(4) .
C9 C10 1.392(4) .
C10 C11 1.382(3) .
C10 N5 1.478(3) .
C11 C12 1.382(4) .
C11 H11A 0.9500 .
C12 C13 1.377(4) .
C12 N6 1.481(3) .
C13 C14 1.389(4) .
C13 H13A 0.9500 .
C14 H14A 0.9500 .
N5 O1 1.223(3) .
N5 O2 1.228(3) .
N6 O4 1.220(3) .
N6 O3 1.230(3) .
O11 H111 0.84(3) .
O11 H112 0.98(3) .
O12 H121 0.85(3) .
O12 H122 0.95(3) .

loop_
_geom_hbond_atom_site_label_D
_geom_hbond_atom_site_label_H
_geom_hbond_atom_site_label_A
_geom_hbond_distance_DH
_geom_hbond_distance_HA
_geom_hbond_distance_DA
_geom_hbond_angle_DHA
_geom_hbond_site_symmetry_A
O11 H111 N2 0.84(3) 2.10(4) 2.926(3) 164(5) .
O11 H112 O13 0.98(3) 1.88(3) 2.851(4) 170(5) 12_655
O12 H121 N1 0.85(3) 2.06(4) 2.876(3) 161(6) .
O12 H122 O11 0.95(3) 1.88(4) 2.818(4) 172(5) .
C4 H4A N1 0.95 2.34 3.167(3) 145.8 .
C13 H13A N2 0.95 2.59 3.307(5) 133.0 .
C14 H14A N2 0.95 3.14 3.584(5) 110.6 .
C14 H14A N3 0.95 2.63 3.495(4) 150.8 .
C8 H8A O3 0.95 2.56 3.294(3) 134.6 12_665

loop_
_geom_torsion_atom_site_label_1
_geom_torsion_atom_site_label_2
_geom_torsion_atom_site_label_3
_geom_torsion_atom_site_label_4
_geom_torsion
_geom_torsion_site_symmetry_1
_geom_torsion_site_symmetry_4
N4 C4 C5 C6 -0.4(6) . .
C4 C5 C6 C7 1.3(5) . .
C4 C5 C6 C6 -178.9(3) . 2_675
C5 C6 C7 C8 -0.9(5) . .
C6 C6 C7 C8 179.4(2) 2_675 .
C6 C7 C8 N4 -0.5(5) . .
C5 C4 N4 C8 -1.1(5) . .
C5 C4 N4 C9 179.8(3) . .
C7 C8 N4 C4 1.5(5) . .
C7 C8 N4 C9 -179.3(3) . .
C4 N4 C9 C14 75.5(3) . .
C8 N4 C9 C14 -103.7(3) . .
C4 N4 C9 C10 -105.3(3) . .
C8 N4 C9 C10 75.6(3) . .
C14 C9 C10 C11 3.0(4) . .
N4 C9 C10 C11 -176.2(2) . .
C14 C9 C10 N5 -175.3(2) . .
N4 C9 C10 N5 5.4(4) . .
C9 C10 C11 C12 -1.2(3) . .
N5 C10 C11 C12 177.2(2) . .
C10 C11 C12 C13 -1.3(4) . .
C10 C11 C12 N6 179.4(2) . .
C11 C12 C13 C14 1.9(4) . .
N6 C12 C13 C14 -178.8(3) . .
C10 C9 C14 C13 -2.4(4) . .
N4 C9 C14 C13 176.9(2) . .
C12 C13 C14 C9 -0.1(4) . .
C11 C10 N5 O1 179.7(2) . .
C9 C10 N5 O1 -1.9(3) . .
C11 C10 N5 O2 -1.2(3) . .
C9 C10 N5 O2 177.2(2) . .
C13 C12 N6 O4 2.2(4) . .
C11 C12 N6 O4 -178.4(3) . .
C13 C12 N6 O3 -177.5(3) . .
C11 C12 N6 O3 1.9(4) . .
